data_2311335
loop_
_publ_author_name
'Mohana, Marimuthu'
'Muthiah, Packianathan Thomas'
'Sanjeewa, Liurukara D.'
'McMillen, Colin D.'

_publ_section_title
;
 Hydrogen-bonding patterns in 5-fluoro-cytosine-melamine co-crystal (4/1).
;
_journal_coeditor_code HG5470
_journal_issue 'Pt 4'
_journal_name_full 'Acta crystallographica. Section E, Crystallographic communications'
_journal_page_first 552
_journal_page_last 555
_journal_paper_doi 10.1107/S205698901600476X
_journal_volume 72
_journal_year 2016
_chemical_formula_moiety '4(C4 H4 F N3 O), C3 H6 N6'
_chemical_formula_sum 'C19 H22 F4 N18 O4'
_chemical_formula_weight 642.55
_chemical_name_systematic '4-Amino-5-fluoro-1,2-dihydropyrimidin-2-one--1,3,5-triazine-2,4,6-triamine (4/1)'
_space_group_IT_number 15
_space_group_name_Hall '-C 2yc'
_space_group_name_H-M_alt 'C 1 2/c 1'
_symmetry_cell_setting monoclinic
_symmetry_space_group_name_Hall '-C 2yc'
_symmetry_space_group_name_H-M 'C 1 2/c 1'
_atom_sites_solution_hydrogens geom
_atom_sites_solution_primary direct
_atom_sites_solution_secondary difmap
_cell_angle_alpha 90
_cell_angle_beta 114.65(3)
_cell_angle_gamma 90
_cell_formula_units_Z 4
_cell_length_a 18.343(4)
_cell_length_b 7.9591(16)
_cell_length_c 19.680(4)
_cell_measurement_reflns_used 2564
_cell_measurement_temperature 200
_cell_measurement_theta_max 26.0
_cell_measurement_theta_min 2.4
_cell_volume 2611.3(11)
_computing_cell_refinement
;
CrystalClear (Rigaku/MSC, 2008)
;
_computing_data_collection
;
CrystalClear (Rigaku/MSC, 2008)
;
_computing_data_reduction
;
CrystalClear (Rigaku/MSC, 2008)
;
_computing_molecular_graphics
;
PLATON (Spek, 2009), Mercury (Macrae <i>et al.</i>, 2008)
and <i>POV-RaY</i> (Cason, 2004)
;
_computing_publication_material
;
PLATON (Spek, 2009) and publCIF (Westrip, 2010)
;
_computing_structure_refinement
;
SHELXL97 (Sheldrick, 2008)
;
_computing_structure_solution
;
SHELXS97 (Sheldrick, 2008)
;
_diffrn_ambient_temperature 200
_diffrn_detector_area_resol_mean 14.6199
_diffrn_measured_fraction_theta_full 0.995
_diffrn_measured_fraction_theta_max 0.995
_diffrn_measurement_device_type 'Rigaku AFC--8S'
_diffrn_measurement_method '\w scans'
_diffrn_radiation_monochromator 'graphite monochromator'
_diffrn_radiation_source 'fine focus sealed tube'
_diffrn_radiation_type MoK\a
_diffrn_radiation_wavelength 0.71073
_diffrn_reflns_av_R_equivalents 0.0189
_diffrn_reflns_av_sigmaI/netI 0.0149
_diffrn_reflns_limit_h_max 18
_diffrn_reflns_limit_h_min -22
_diffrn_reflns_limit_k_max 9
_diffrn_reflns_limit_k_min -9
_diffrn_reflns_limit_l_max 24
_diffrn_reflns_limit_l_min -24
_diffrn_reflns_number 10071
_diffrn_reflns_reduction_process
;
;
_diffrn_reflns_theta_full 26.01
_diffrn_reflns_theta_max 26.01
_diffrn_reflns_theta_min 2.44
_diffrn_standards_decay_% 0
_diffrn_standards_interval_count 0
_diffrn_standards_interval_time 0
_diffrn_standards_number 0
_exptl_absorpt_coefficient_mu 0.141
_exptl_absorpt_correction_T_max 0.972
_exptl_absorpt_correction_T_min 0.972
_exptl_absorpt_correction_type multi-scan
_exptl_absorpt_process_details
;
(CrystalClear; Rigaku/MSC, 2008)
;
_exptl_crystal_colour colorless
_exptl_crystal_density_diffrn 1.634
_exptl_crystal_density_method 'Not Measured'
_exptl_crystal_description prism
_exptl_crystal_F_000 1320
_exptl_crystal_size_max 0.200
_exptl_crystal_size_mid 0.200
_exptl_crystal_size_min 0.200
_refine_diff_density_max 0.441
_refine_diff_density_min -0.337
_refine_ls_extinction_method none
_refine_ls_goodness_of_fit_ref 1.065
_refine_ls_hydrogen_treatment mixed
_refine_ls_matrix_type full
_refine_ls_number_parameters 233
_refine_ls_number_reflns 2564
_refine_ls_number_restraints 0
_refine_ls_restrained_S_all 1.065
_refine_ls_R_factor_all 0.0478
_refine_ls_R_factor_gt 0.0449
_refine_ls_shift/su_max 0.000
_refine_ls_shift/su_mean 0.000
_refine_ls_structure_factor_coef Fsqd
_refine_ls_weighting_details 'calc w=1/[\s^2^(Fo^2^)+(0.0741P)^2^+1.8751P] where P=(Fo^2^+2Fc^2^)/3'
_refine_ls_weighting_scheme calc
_refine_ls_wR_factor_gt 0.1176
_refine_ls_wR_factor_ref 0.1227
_reflns_number_gt 2362
_reflns_number_total 2564
_reflns_threshold_expression I>2\s(I)
_cod_data_source_file hg5470sup1.cif
_cod_data_source_block I
_cod_original_sg_symbol_H-M 'C 2/c'
_cod_database_code 2311335

loop_
_symmetry_equiv_pos_site_id
_symmetry_equiv_pos_as_xyz
1 x,y,z
2 -x,y,1/2-z
3 -x,-y,-z
4 x,-y,1/2+z
5 1/2+x,1/2+y,z
6 1/2-x,1/2+y,1/2-z
7 1/2-x,1/2-y,-z
8 1/2+x,1/2-y,1/2+z

loop_
_atom_site_aniso_label
_atom_site_aniso_U_11
_atom_site_aniso_U_22
_atom_site_aniso_U_33
_atom_site_aniso_U_12
_atom_site_aniso_U_13
_atom_site_aniso_U_23
N1 0.0248(8) 0.0253(8) 0.0219(8) 0.0000 0.0085(7) 0.0000
N2 0.0389(8) 0.0345(8) 0.0244(7) -0.0006(6) 0.0133(6) 0.0007(5)
N3 0.0418(8) 0.0307(7) 0.0290(7) -0.0010(5) 0.0138(6) -0.0013(5)
N4 0.098(2) 0.0262(10) 0.0346(11) 0.0000 0.0362(13) 0.0000
C2 0.0196(6) 0.0293(7) 0.0231(7) 0.0011(5) 0.0064(5) -0.0001(5)
C4 0.0387(11) 0.0260(10) 0.0245(10) 0.0000 0.0124(9) 0.0000
F5A 0.0276(5) 0.0583(7) 0.0320(5) 0.0010(4) 0.0043(4) 0.0153(4)
O2A 0.0229(5) 0.0448(7) 0.0268(5) -0.0027(4) 0.0070(4) 0.0085(5)
N1A 0.0245(6) 0.0405(7) 0.0289(7) -0.0059(5) 0.0106(5) 0.0071(5)
N3A 0.0222(6) 0.0289(6) 0.0244(6) -0.0020(5) 0.0096(5) 0.0018(5)
N4A 0.0216(6) 0.0349(7) 0.0318(7) -0.0005(5) 0.0099(6) 0.0054(5)
C2A 0.0245(7) 0.0299(7) 0.0219(7) -0.0018(5) 0.0101(6) -0.0004(5)
C4A 0.0250(7) 0.0249(7) 0.0239(7) -0.0008(5) 0.0112(6) -0.0031(5)
C5A 0.0261(7) 0.0334(8) 0.0226(7) 0.0005(6) 0.0065(6) 0.0033(6)
C6A 0.0312(8) 0.0387(8) 0.0283(8) -0.0037(6) 0.0111(6) 0.0090(6)
F5B 0.0300(5) 0.0569(6) 0.0302(5) -0.0019(4) 0.0041(4) 0.0115(4)
O2B 0.0250(5) 0.0298(5) 0.0269(5) -0.0040(4) 0.0085(4) 0.0023(4)
N1B 0.0246(6) 0.0310(6) 0.0282(6) -0.0051(5) 0.0114(5) 0.0032(5)
N3B 0.0245(6) 0.0270(6) 0.0279(6) -0.0055(5) 0.0119(5) -0.0003(5)
N4B 0.0258(7) 0.0408(8) 0.0294(7) -0.0066(5) 0.0092(6) 0.0010(6)
C2B 0.0267(7) 0.0226(6) 0.0241(7) -0.0030(5) 0.0119(6) -0.0030(5)
C4B 0.0274(7) 0.0254(7) 0.0259(7) -0.0032(5) 0.0122(6) -0.0045(5)
C5B 0.0267(7) 0.0341(8) 0.0217(7) 0.0007(6) 0.0072(6) 0.0014(6)
C6B 0.0320(8) 0.0328(8) 0.0257(7) -0.0021(6) 0.0130(6) 0.0040(6)

loop_
_atom_site_type_symbol
_atom_site_label
_atom_site_fract_x
_atom_site_fract_y
_atom_site_fract_z
_atom_site_U_iso_or_equiv
_atom_site_thermal_displace_type
_atom_site_calc_flag
_atom_site_refinement_flags
_atom_site_occupancy
N N1 0.50000 0.1866(2) 0.25000 0.0244(5) Uani . . 1.000
N N2 0.48606(8) 0.18336(19) 0.12847(8) 0.0326(4) Uani . . 1.000
N N3 0.48592(8) -0.07579(17) 0.18444(7) 0.0342(4) Uani . . 1.000
N N4 0.50000 -0.3280(3) 0.25000 0.0501(8) Uani . . 1.000
C C2 0.49100(8) 0.09524(18) 0.18883(7) 0.0248(4) Uani . . 1.000
C C4 0.50000 -0.1589(3) 0.25000 0.0300(6) Uani . . 1.000
F F5A 0.32327(5) 0.12206(14) 0.26116(5) 0.0420(3) Uani . . 1.000
O O2A 0.06416(6) 0.34719(15) 0.03132(6) 0.0326(3) Uani . . 1.000
N N1A 0.11896(8) 0.17904(17) 0.13300(7) 0.0315(4) Uani . . 1.000
N N3A 0.19980(7) 0.34775(15) 0.09362(7) 0.0252(3) Uani . . 1.000
N N4A 0.33640(8) 0.35220(17) 0.16222(8) 0.0299(4) Uani . . 1.000
C C2A 0.12590(8) 0.29396(19) 0.08380(8) 0.0253(4) Uani . . 1.000
C C4A 0.26467(8) 0.29295(18) 0.15183(8) 0.0243(4) Uani . . 1.000
C C5A 0.25656(9) 0.17587(19) 0.20310(8) 0.0286(4) Uani . . 1.000
C C6A 0.18349(9) 0.1215(2) 0.19258(9) 0.0332(5) Uani . . 1.000
F F5B 0.21480(6) 0.72438(14) -0.15032(5) 0.0419(3) Uani . . 1.000
O O2B 0.46711(6) 0.54980(13) 0.09792(6) 0.0280(3) Uani . . 1.000
N N1B 0.41539(7) 0.70320(16) -0.00875(7) 0.0278(3) Uani . . 1.000
N N3B 0.33298(7) 0.53026(15) 0.02705(7) 0.0261(3) Uani . . 1.000
N N4B 0.19773(8) 0.51382(18) -0.04738(8) 0.0328(4) Uani . . 1.000
C C2B 0.40666(8) 0.59203(17) 0.04058(8) 0.0240(4) Uani . . 1.000
C C4B 0.26965(9) 0.57389(18) -0.03540(8) 0.0259(4) Uani . . 1.000
C C5B 0.27992(9) 0.68402(19) -0.08772(8) 0.0285(4) Uani . . 1.000
C C6B 0.35239(9) 0.74902(19) -0.07308(8) 0.0298(4) Uani . . 1.000
H H2A 0.4807(12) 0.294(3) 0.1263(11) 0.037(5) Uiso . . 1.000
H H2B 0.4701(12) 0.135(3) 0.0868(12) 0.042(5) Uiso . . 1.000
H H4A 0.5134(13) -0.381(3) 0.2935(11) 0.048(6) Uiso . . 1.000
H H4A1 0.3799(13) 0.308(3) 0.1947(11) 0.040(5) Uiso . . 1.000
H H1A 0.07100 0.14180 0.12550 0.0380 Uiso calc R 1.000
H H4A2 0.3380(13) 0.418(3) 0.1253(13) 0.049(6) Uiso . . 1.000
H H6A 0.17710 0.04390 0.22640 0.0400 Uiso calc R 1.000
H H1B 0.46300 0.74610 0.00150 0.0330 Uiso calc R 1.000
H H4B1 0.1965(13) 0.453(3) -0.0107(12) 0.047(6) Uiso . . 1.000
H H4B2 0.1569(13) 0.543(3) -0.0874(13) 0.045(6) Uiso . . 1.000
H H6B 0.35960 0.82540 -0.10690 0.0360 Uiso calc R 1.000

loop_
_atom_type_symbol
_atom_type_description
_atom_type_scat_dispersion_real
_atom_type_scat_dispersion_imag
_atom_type_scat_source
O O 0.0106 0.0060 'International Tables Vol C Tables 4.2.6.8 and 6.1.1.4'
N N 0.0061 0.0033 'International Tables Vol C Tables 4.2.6.8 and 6.1.1.4'
F F 0.0171 0.0103 'International Tables Vol C Tables 4.2.6.8 and 6.1.1.4'
H H 0.0000 0.0000 'International Tables Vol C Tables 4.2.6.8 and 6.1.1.4'
C C 0.0033 0.0016 'International Tables Vol C Tables 4.2.6.8 and 6.1.1.4'

loop_
_geom_angle_atom_site_label_1
_geom_angle_atom_site_label_2
_geom_angle_atom_site_label_3
_geom_angle_site_symmetry_1
_geom_angle_site_symmetry_3
_geom_angle
_geom_angle_publ_flag
C2 N1 C2 . 2_655 115.16(14) yes
C2 N3 C4 . . 116.06(14) yes
C2 N2 H2B . . 119.3(16) no
H2A N2 H2B . . 115(2) no
C2 N2 H2A . . 121.7(13) no
C4 N4 H4A . . 118.2(15) no
H4A N4 H4A . 2_655 124(2) no
C4 N4 H4A . 2_655 118.2(15) no
C2A N1A C6A . . 122.07(15) yes
C2A N3A C4A . . 119.96(13) yes
C6A N1A H1A . . 119.00 no
C2A N1A H1A . . 119.00 no
C4A N4A H4A1 . . 121.3(16) no
C4A N4A H4A2 . . 116.3(16) no
H4A1 N4A H4A2 . . 120(2) no
C2B N1B C6B . . 121.81(14) yes
C2B N3B C4B . . 119.92(13) yes
C2B N1B H1B . . 119.00 no
C6B N1B H1B . . 119.00 no
C4B N4B H4B2 . . 119.0(17) no
H4B1 N4B H4B2 . . 126(2) no
C4B N4B H4B1 . . 114.6(16) no
N2 C2 N3 . . 119.01(13) yes
N1 C2 N2 . . 116.19(14) yes
N1 C2 N3 . . 124.81(13) yes
N3 C4 N4 2_655 . 118.75(11) yes
N3 C4 N3 . 2_655 122.49(19) yes
N3 C4 N4 . . 118.75(11) yes
O2A C2A N1A . . 119.37(15) yes
N1A C2A N3A . . 119.33(14) yes
O2A C2A N3A . . 121.30(14) yes
N3A C4A N4A . . 119.11(14) yes
N3A C4A C5A . . 120.14(15) yes
N4A C4A C5A . . 120.73(14) yes
F5A C5A C6A . . 121.59(14) yes
F5A C5A C4A . . 118.77(15) yes
C4A C5A C6A . . 119.64(15) no
N1A C6A C5A . . 118.83(15) yes
N1A C6A H6A . . 121.00 no
C5A C6A H6A . . 121.00 no
O2B C2B N3B . . 120.96(14) yes
N1B C2B N3B . . 119.73(14) yes
O2B C2B N1B . . 119.31(14) yes
N3B C4B C5B . . 119.89(16) yes
N4B C4B C5B . . 120.96(15) yes
N3B C4B N4B . . 119.15(14) yes
C4B C5B C6B . . 120.04(14) no
F5B C5B C4B . . 118.25(15) yes
F5B C5B C6B . . 121.68(14) yes
N1B C6B C5B . . 118.54(14) yes
N1B C6B H6B . . 121.00 no
C5B C6B H6B . . 121.00 no

loop_
_geom_bond_atom_site_label_1
_geom_bond_atom_site_label_2
_geom_bond_site_symmetry_2
_geom_bond_distance
_geom_bond_publ_flag
F5A C5A . 1.3491(18) yes
F5B C5B . 1.3492(18) yes
O2A C2A . 1.2462(19) yes
O2B C2B . 1.2539(19) yes
N1 C2 . 1.3563(16) yes
N1 C2 2_655 1.3563(16) yes
N2 C2 . 1.350(2) yes
N3 C2 . 1.365(2) yes
N3 C4 . 1.3751(18) yes
N4 C4 . 1.346(3) yes
N2 H2A . 0.89(2) no
N2 H2B . 0.84(2) no
N4 H4A . 0.89(2) no
N4 H4A 2_655 0.89(2) no
N1A C2A . 1.376(2) yes
N1A C6A . 1.352(2) yes
N3A C4A . 1.335(2) yes
N3A C2A . 1.356(2) yes
N4A C4A . 1.331(2) yes
N1A H1A . 0.8800 no
N4A H4A2 . 0.91(2) no
N4A H4A1 . 0.86(2) no
N1B C2B . 1.3714(19) yes
N1B C6B . 1.361(2) yes
N3B C4B . 1.338(2) yes
N3B C2B . 1.356(2) yes
N4B C4B . 1.329(2) yes
N1B H1B . 0.8800 no
N4B H4B1 . 0.88(2) no
N4B H4B2 . 0.86(2) no
C4A C5A . 1.426(2) no
C5A C6A . 1.340(3) no
C6A H6A . 0.9500 no
C4B C5B . 1.423(2) no
C5B C6B . 1.341(2) no
C6B H6B . 0.9500 no

loop_
_geom_contact_atom_site_label_1
_geom_contact_atom_site_label_2
_geom_contact_distance
_geom_contact_site_symmetry_2
_geom_contact_publ_flag
F5A C2 3.134(2) 2_655 no
F5A C6B 3.2444(19) 4_565 no
F5A N4A 2.7560(18) . no
F5B N4B 2.7459(19) . no
F5B C6A 3.148(2) 4_564 no
F5A H4A1 2.47(2) . no
F5A H6B 2.4300 4_565 no
F5B H4B2 2.42(2) . no
O2A N1B 2.7545(19) 5_445 no
O2A N2 2.8949(19) 7_555 no
O2B N4 2.9600(15) 1_565 no
O2B N2 2.9689(19) . no
O2B N4 2.9600(15) 2_665 no
O2B N1A 2.773(2) 5_555 no
O2A H1B 1.8800 5_445 no
O2A H2B 2.15(2) 7_555 no
O2B H4A 2.09(2) 2_665 no
O2B H4A2 2.84(3) . no
O2B H1A 1.9000 5_555 no
O2B H2A 2.10(2) . no
N1 N4A 3.0664(18) . no
N1 N4A 3.0664(18) 2_655 no
N1A O2B 2.773(2) 5_445 no
N1B O2A 2.7545(19) 5_555 no
N2 O2B 2.9689(19) . no
N2 O2A 2.8949(19) 7_555 no
N3A N4B 3.060(2) . no
N3A C6B 3.325(2) 7_565 no
N3B N4A 2.992(2) . no
N4 O2B 2.9600(15) 2_645 no
N4 O2B 2.9600(15) 1_545 no
N4A N1 3.0664(18) . no
N4A N1 3.0664(18) . no
N4A C2 3.356(2) . no
N4A N3B 2.992(2) . no
N4A F5A 2.7560(18) . no
N4B C4A 3.442(2) 7_555 no
N4B N3A 3.060(2) . no
N4B F5B 2.7459(19) . no
N4B C6B 3.442(2) 7_565 no
N1 H4A1 2.23(2) . no
N1 H4A1 2.23(2) 2_655 no
N2 H4A1 2.93(2) . no
N3 H4B2 2.53(2) 7_555 no
N3A H6B 2.8700 7_565 no
N3A H4B1 2.20(2) . no
N3B H4A2 2.10(2) . no
N4A H6A 2.7700 6_555 no
C2 N4A 3.356(2) . no
C2 F5A 3.134(2) 2_655 no
C4A N4B 3.442(2) 7_555 no
C4B C5B 3.500(2) 7_565 no
C4B C4B 3.340(2) 7_565 no
C5A C5B 3.541(2) 7_555 no
C5B C6A 3.432(2) 7_555 no
C5B C5A 3.541(2) 7_555 no
C5B C4B 3.500(2) 7_565 no
C6A F5B 3.148(2) 4_565 no
C6A C5B 3.432(2) 7_555 no
C6B N3A 3.325(2) 7_565 no
C6B F5A 3.2444(19) 4_564 no
C6B N4B 3.442(2) 7_565 no
C2 H4A1 2.69(2) . no
C2 H4A1 3.03(2) 2_655 no
C2 H4B2 2.84(2) 7_555 no
C2A H4B1 2.96(2) . no
C2A H6B 3.0600 7_565 no
C2A H1B 2.7700 5_445 no
C2B H1A 2.8000 5_555 no
C2B H4A 2.98(2) 2_665 no
C2B H4A2 2.84(2) . no
C2B H2A 2.90(2) . no
C4A H6A 2.9600 6_555 no
H4A1 C2 2.69(2) . no
H4A1 N1 2.23(2) . no
H4A1 N2 2.93(2) . no
H4A1 N1 2.23(2) . no
H4A1 F5A 2.47(2) . no
H4A1 C2 3.03(2) 2_655 no
H1A C2B 2.8000 5_445 no
H1A H1B 2.5600 5_445 no
H1A O2B 1.9000 5_445 no
H1B C2A 2.7700 5_555 no
H1B O2A 1.8800 5_555 no
H1B H1A 2.5600 5_555 no
H4A2 O2B 2.84(3) . no
H4A2 N3B 2.10(2) . no
H4A2 C2B 2.84(2) . no
H2A C2B 2.90(2) . no
H2A O2B 2.10(2) . no
H2B O2A 2.15(2) 7_555 no
H4B1 N3A 2.20(2) . no
H4B1 C2A 2.96(2) . no
H4B2 F5B 2.42(2) . no
H4B2 N3 2.53(2) 7_555 no
H4B2 C2 2.84(2) 7_555 no
H4A O2B 2.09(2) 2_645 no
H4A C2B 2.98(2) 2_645 no
H6A N4A 2.7700 6_545 no
H6A C4A 2.9600 6_545 no
H6B F5A 2.4300 4_564 no
H6B N3A 2.8700 7_565 no
H6B C2A 3.0600 7_565 no

loop_
_geom_hbond_atom_site_label_D
_geom_hbond_atom_site_label_H
_geom_hbond_atom_site_label_A
_geom_hbond_site_symmetry_A
_geom_hbond_distance_DH
_geom_hbond_distance_HA
_geom_hbond_distance_DA
_geom_hbond_angle_DHA
_geom_hbond_publ_flag
N4A H4A1 F5A . 0.86(2) 2.47(2) 2.7560(18) 100.0(18) yes
N4A H4A1 N1 . 0.86(2) 2.23(2) 3.0664(18) 164(2) yes
N1A H1A O2B 5_445 0.8800 1.9000 2.773(2) 173.00 yes
N1B H1B O2A 5_555 0.8800 1.8800 2.7545(19) 175.00 yes
N4A H4A2 N3B . 0.91(2) 2.10(2) 2.992(2) 169(2) yes
N2 H2A O2B . 0.89(2) 2.10(2) 2.9689(19) 167.6(18) yes
N2 H2B O2A 7_555 0.84(2) 2.15(2) 2.8949(19) 149(2) yes
N4B H4B1 N3A . 0.88(2) 2.20(2) 3.060(2) 169(2) yes
N4B H4B2 F5B . 0.86(2) 2.42(2) 2.7459(19) 103(2) yes
N4B H4B2 N3 7_555 0.86(2) 2.53(2) 3.360(2) 162(2) yes
N4 H4A O2B 2_645 0.89(2) 2.09(2) 2.9600(15) 165(2) yes
C6B H6B F5A 4_564 0.9500 2.4300 3.2444(19) 143.00 yes

loop_
_geom_torsion_atom_site_label_1
_geom_torsion_atom_site_label_2
_geom_torsion_atom_site_label_3
_geom_torsion_atom_site_label_4
_geom_torsion_site_symmetry_1
_geom_torsion_site_symmetry_4
_geom_torsion
_geom_torsion_publ_flag
C2 N1 C2 N2 2_655 . -176.73(13) no
C2 N1 C2 N3 2_655 . 3.98(19) no
C4 N3 C2 N1 . . -7.5(2) no
C4 N3 C2 N2 . . 173.24(13) no
C2 N3 C4 N4 . . -176.55(11) no
C2 N3 C4 N3 . 2_655 3.45(18) no
C6A N1A C2A O2A . . -177.48(15) no
C6A N1A C2A N3A . . 2.2(2) no
C2A N1A C6A C5A . . -1.3(2) no
C4A N3A C2A O2A . . 177.67(14) no
C4A N3A C2A N1A . . -2.0(2) no
C2A N3A C4A N4A . . -177.35(14) no
C2A N3A C4A C5A . . 1.0(2) no
C6B N1B C2B N3B . . -2.7(2) no
C2B N1B C6B C5B . . 0.6(2) no
C6B N1B C2B O2B . . 177.75(14) no
C4B N3B C2B O2B . . -178.38(14) no
C2B N3B C4B N4B . . -179.21(14) no
C2B N3B C4B C5B . . 0.5(2) no
C4B N3B C2B N1B . . 2.1(2) no
N3A C4A C5A F5A . . 179.63(13) no
N3A C4A C5A C6A . . -0.1(2) no
N4A C4A C5A F5A . . -2.1(2) no
N4A C4A C5A C6A . . 178.19(15) no
F5A C5A C6A N1A . . -179.48(14) no
C4A C5A C6A N1A . . 0.3(2) no
N3B C4B C5B F5B . . 179.56(14) no
N3B C4B C5B C6B . . -2.6(2) no
N4B C4B C5B F5B . . -0.8(2) no
N4B C4B C5B C6B . . 177.13(15) no
F5B C5B C6B N1B . . 179.78(14) no
C4B C5B C6B N1B . . 2.0(2) no
